data_7211771
loop_
_publ_author_name
'Huang, Liwei'
'Liao, Qing'
'Shi, Qiang'
'Fu, Hongbing'
'Ma, Jinshi'
'Yao, Jiannian'

_publ_section_title
;
 Rubrene micro-crystals from solution routes: their crystallography,
 morphology and optical properties
;
_journal_issue 1
_journal_name_full 'Journal of Materials Chemistry'
_journal_page_first 159
_journal_paper_doi 10.1039/b914334c
_journal_volume 20
_journal_year 2010
_chemical_formula_sum 'C42 H28'
_chemical_formula_weight 532.64
_chemical_name_systematic
;
?
;
_space_group_IT_number 2
_symmetry_cell_setting triclinic
_symmetry_space_group_name_Hall '-P 1'
_symmetry_space_group_name_H-M 'P -1'
_atom_sites_solution_hydrogens geom
_atom_sites_solution_primary direct
_atom_sites_solution_secondary difmap
_audit_creation_method SHELXL-97
_cell_angle_alpha 93.04(3)
_cell_angle_beta 105.58(3)
_cell_angle_gamma 96.28(3)
_cell_formula_units_Z 1
_cell_length_a 7.0196(14)
_cell_length_b 8.5432(17)
_cell_length_c 11.948(2)
_cell_measurement_reflns_used 1977
_cell_measurement_temperature 173(2)
_cell_measurement_theta_max 27.47
_cell_measurement_theta_min 2.41
_cell_volume 683.5(3)
_computing_cell_refinement 'CrystalClear (Rigaku Inc., 2008)'
_computing_data_collection 'CrystalClear (Rigaku Inc., 2008)'
_computing_data_reduction 'CrystalClear (Rigaku Inc., 2008)'
_computing_molecular_graphics 'XP in Siemens SHELXTL (Sheldrick, 1994)'
_computing_publication_material 'SHELX97 (Sheldrick, 1997)'
_computing_structure_refinement 'SHELXL-97 (Sheldrick, 1997)'
_computing_structure_solution 'SHELXS-97 (Sheldrick, 1990)'
_diffrn_ambient_temperature 173(2)
_diffrn_detector_area_resol_mean 28.5714
_diffrn_measured_fraction_theta_full 0.989
_diffrn_measured_fraction_theta_max 0.989
_diffrn_measurement_device_type 'MM007HF + CCD (Saturn724+)'
_diffrn_measurement_method '\w scans at fixed \c = 45\%'
_diffrn_radiation_monochromator Confocal
_diffrn_radiation_source 'Rotating Anode'
_diffrn_radiation_type MoK\a
_diffrn_radiation_wavelength 0.71073
_diffrn_reflns_av_R_equivalents 0.0000
_diffrn_reflns_av_sigmaI/netI 0.0657
_diffrn_reflns_limit_h_max 8
_diffrn_reflns_limit_h_min -9
_diffrn_reflns_limit_k_max 11
_diffrn_reflns_limit_k_min -11
_diffrn_reflns_limit_l_max 15
_diffrn_reflns_limit_l_min -15
_diffrn_reflns_number 3096
_diffrn_reflns_theta_full 27.47
_diffrn_reflns_theta_max 27.47
_diffrn_reflns_theta_min 2.41
_exptl_absorpt_coefficient_mu 0.073
_exptl_absorpt_correction_T_max 0.9945
_exptl_absorpt_correction_T_min 0.9815
_exptl_absorpt_correction_type numerical
_exptl_absorpt_process_details 'CrystalClear (Rigaku Inc., 2008)'
_exptl_crystal_colour yellow
_exptl_crystal_density_diffrn 1.294
_exptl_crystal_density_method 'not measured'
_exptl_crystal_description plate
_exptl_crystal_F_000 280
_exptl_crystal_size_max 0.25
_exptl_crystal_size_mid 0.24
_exptl_crystal_size_min 0.08
_refine_diff_density_max 0.250
_refine_diff_density_min -0.245
_refine_diff_density_rms 0.057
_refine_ls_extinction_method none
_refine_ls_goodness_of_fit_ref 1.196
_refine_ls_hydrogen_treatment constr
_refine_ls_matrix_type full
_refine_ls_number_parameters 191
_refine_ls_number_reflns 3096
_refine_ls_number_restraints 0
_refine_ls_restrained_S_all 1.196
_refine_ls_R_factor_all 0.0761
_refine_ls_R_factor_gt 0.0672
_refine_ls_shift/su_max 0.001
_refine_ls_shift/su_mean 0.000
_refine_ls_structure_factor_coef Fsqd
_refine_ls_weighting_details 'calc w=1/[\s^2^(Fo^2^)+(0.0864P)^2^+0.4057P] where P=(Fo^2^+2Fc^2^)/3'
_refine_ls_weighting_scheme calc
_refine_ls_wR_factor_gt 0.2058
_refine_ls_wR_factor_ref 0.2149
_reflns_number_gt 2683
_reflns_number_total 3096
_reflns_threshold_expression >2sigma(I)
_cod_data_source_file b914334c.txt
_cod_data_source_block mx43
_cod_depositor_comments
;
The following automatic conversions were performed:

'_exptl_absorpt_correction_type' value 'Numerical' changed to
'numerical' according to
/home/saulius/struct/CIF-dictionaries/cif_core.dic dictionary named
'cif_core.dic' version 2.4.2 from 2011-04-26.

Automatic conversion script
Id: cif_fix_values 1891 2012-01-12 08:04:46Z andrius 
;
_cod_original_cell_volume 683.5(2)
_cod_original_sg_symbol_H-M P-1
_cod_database_code 7211771

loop_
_symmetry_equiv_pos_as_xyz
'x, y, z'
'-x, -y, -z'

loop_
_atom_site_label
_atom_site_type_symbol
_atom_site_fract_x
_atom_site_fract_y
_atom_site_fract_z
_atom_site_U_iso_or_equiv
_atom_site_adp_type
_atom_site_occupancy
_atom_site_symmetry_multiplicity
_atom_site_calc_flag
_atom_site_refinement_flags
C1 C 0.4714(3) 0.4476(2) 0.94576(17) 0.0215(5) Uani 1 1 d .
C2 C 0.2924(3) 0.4640(2) 0.85884(18) 0.0222(5) Uani 1 1 d .
C3 C 0.1620(3) 0.5672(3) 0.88137(19) 0.0230(5) Uani 1 1 d .
C4 C 0.5987(3) 0.3333(2) 0.93061(18) 0.0216(5) Uani 1 1 d .
C5 C 0.2166(3) 0.6688(3) 0.98744(19) 0.0233(5) Uani 1 1 d .
C6 C 0.2395(3) 0.3889(3) 0.73646(19) 0.0241(5) Uani 1 1 d .
C7 C 0.5353(3) 0.1985(3) 0.83734(19) 0.0234(5) Uani 1 1 d .
C8 C -0.0927(4) 0.7855(3) 0.9216(2) 0.0321(6) Uani 1 1 d .
H8A H -0.1802 0.8572 0.9351 0.039 Uiso 1 1 calc R
C9 C 0.1022(3) 0.2530(3) 0.6990(2) 0.0268(5) Uani 1 1 d .
H9A H 0.0494 0.1992 0.7538 0.032 Uiso 1 1 calc R
C10 C -0.0220(3) 0.5829(3) 0.7959(2) 0.0266(5) Uani 1 1 d .
H10A H -0.0583 0.5191 0.7240 0.032 Uiso 1 1 calc R
C11 C 0.0816(4) 0.7781(3) 1.0038(2) 0.0285(5) Uani 1 1 d .
H11A H 0.1154 0.8462 1.0735 0.034 Uiso 1 1 calc R
C12 C 0.4210(4) 0.0638(3) 0.8547(2) 0.0286(5) Uani 1 1 d .
H12A H 0.3757 0.0618 0.9228 0.034 Uiso 1 1 calc R
C13 C 0.6024(3) 0.1980(3) 0.7377(2) 0.0279(5) Uani 1 1 d .
H13A H 0.6828 0.2883 0.7245 0.033 Uiso 1 1 calc R
C14 C -0.1449(4) 0.6872(3) 0.8159(2) 0.0321(6) Uani 1 1 d .
H14A H -0.2665 0.6941 0.7586 0.039 Uiso 1 1 calc R
C15 C 0.3113(4) 0.4670(3) 0.6537(2) 0.0304(5) Uani 1 1 d .
H15A H 0.4031 0.5608 0.6774 0.037 Uiso 1 1 calc R
C16 C 0.4380(4) -0.0667(3) 0.6757(2) 0.0338(6) Uani 1 1 d .
H16A H 0.4050 -0.1565 0.6205 0.041 Uiso 1 1 calc R
C17 C 0.3715(4) -0.0683(3) 0.7748(2) 0.0335(6) Uani 1 1 d .
H17A H 0.2924 -0.1592 0.7880 0.040 Uiso 1 1 calc R
C18 C 0.1161(4) 0.2731(3) 0.5011(2) 0.0375(6) Uani 1 1 d .
H18A H 0.0752 0.2332 0.4215 0.045 Uiso 1 1 calc R
C19 C 0.5525(4) 0.0663(3) 0.6575(2) 0.0336(6) Uani 1 1 d .
H19A H 0.5976 0.0677 0.5893 0.040 Uiso 1 1 calc R
C20 C 0.0422(4) 0.1955(3) 0.5823(2) 0.0328(6) Uani 1 1 d .
H20A H -0.0503 0.1022 0.5581 0.039 Uiso 1 1 calc R
C21 C 0.2503(4) 0.4095(3) 0.5368(2) 0.0365(6) Uani 1 1 d .
H21A H 0.3008 0.4639 0.4814 0.044 Uiso 1 1 calc R

loop_
_atom_site_aniso_label
_atom_site_aniso_U_11
_atom_site_aniso_U_22
_atom_site_aniso_U_33
_atom_site_aniso_U_23
_atom_site_aniso_U_13
_atom_site_aniso_U_12
C1 0.0236(11) 0.0216(10) 0.0187(11) 0.0002(8) 0.0060(8) 0.0007(8)
C2 0.0244(11) 0.0219(10) 0.0195(10) 0.0001(8) 0.0055(8) 0.0015(8)
C3 0.0235(11) 0.0226(10) 0.0217(11) 0.0014(8) 0.0048(8) 0.0015(8)
C4 0.0233(10) 0.0228(10) 0.0189(10) 0.0013(8) 0.0060(8) 0.0034(8)
C5 0.0260(11) 0.0242(10) 0.0207(11) 0.0025(8) 0.0072(9) 0.0045(8)
C6 0.0231(11) 0.0262(11) 0.0213(10) 0.0003(8) 0.0015(8) 0.0081(8)
C7 0.0248(11) 0.0248(10) 0.0191(10) 0.0004(8) 0.0021(8) 0.0072(8)
C8 0.0288(12) 0.0343(13) 0.0343(13) 0.0004(10) 0.0077(10) 0.0115(10)
C9 0.0232(11) 0.0283(11) 0.0275(12) -0.0010(9) 0.0050(9) 0.0045(9)
C10 0.0237(11) 0.0274(11) 0.0256(11) 0.0004(9) 0.0018(9) 0.0033(9)
C11 0.0303(12) 0.0300(12) 0.0260(12) -0.0002(9) 0.0075(9) 0.0084(9)
C12 0.0328(12) 0.0289(11) 0.0247(11) 0.0050(9) 0.0075(9) 0.0059(9)
C13 0.0283(12) 0.0307(12) 0.0243(11) -0.0012(9) 0.0078(9) 0.0026(9)
C14 0.0245(11) 0.0346(13) 0.0337(13) 0.0019(10) 0.0008(10) 0.0070(10)
C15 0.0323(12) 0.0318(12) 0.0250(12) 0.0030(9) 0.0041(9) 0.0040(9)
C16 0.0406(14) 0.0289(12) 0.0264(12) -0.0053(9) 0.0003(10) 0.0076(10)
C17 0.0407(14) 0.0235(11) 0.0322(13) 0.0041(9) 0.0034(11) 0.0024(10)
C18 0.0399(14) 0.0446(15) 0.0234(12) -0.0055(10) 0.0004(10) 0.0109(12)
C19 0.0367(13) 0.0390(14) 0.0248(12) -0.0050(10) 0.0084(10) 0.0081(11)
C20 0.0292(12) 0.0325(12) 0.0310(13) -0.0073(10) 0.0005(10) 0.0036(10)
C21 0.0451(15) 0.0438(14) 0.0207(12) 0.0068(10) 0.0071(10) 0.0089(12)

loop_
_atom_type_symbol
_atom_type_description
_atom_type_scat_dispersion_real
_atom_type_scat_dispersion_imag
_atom_type_scat_source
C C 0.0033 0.0016 'International Tables Vol C Tables 4.2.6.8 and 6.1.1.4'
H H 0.0000 0.0000 'International Tables Vol C Tables 4.2.6.8 and 6.1.1.4'

loop_
_geom_angle_atom_site_label_1
_geom_angle_atom_site_label_2
_geom_angle_atom_site_label_3
_geom_angle
_geom_angle_site_symmetry_1
_geom_angle_site_symmetry_3
C2 C1 C4 122.13(19) . .
C2 C1 C1 119.1(2) . 2_667
C4 C1 C1 118.7(2) . 2_667
C3 C2 C1 120.4(2) . .
C3 C2 C6 115.39(19) . .
C1 C2 C6 123.96(19) . .
C2 C3 C5 120.4(2) . .
C2 C3 C10 121.3(2) . .
C5 C3 C10 118.1(2) . .
C5 C4 C1 120.5(2) 2_667 .
C5 C4 C7 115.97(19) 2_667 .
C1 C4 C7 123.08(19) . .
C4 C5 C3 120.3(2) 2_667 .
C4 C5 C11 121.5(2) 2_667 .
C3 C5 C11 118.1(2) . .
C15 C6 C9 118.4(2) . .
C15 C6 C2 119.0(2) . .
C9 C6 C2 122.2(2) . .
C12 C7 C13 118.3(2) . .
C12 C7 C4 119.4(2) . .
C13 C7 C4 122.0(2) . .
C11 C8 C14 120.4(2) . .
C11 C8 H8A 119.8 . .
C14 C8 H8A 119.8 . .
C20 C9 C6 120.6(2) . .
C20 C9 H9A 119.7 . .
C6 C9 H9A 119.7 . .
C14 C10 C3 121.4(2) . .
C14 C10 H10A 119.3 . .
C3 C10 H10A 119.3 . .
C8 C11 C5 121.4(2) . .
C8 C11 H11A 119.3 . .
C5 C11 H11A 119.3 . .
C7 C12 C17 121.4(2) . .
C7 C12 H12A 119.3 . .
C17 C12 H12A 119.3 . .
C19 C13 C7 120.3(2) . .
C19 C13 H13A 119.8 . .
C7 C13 H13A 119.8 . .
C10 C14 C8 120.4(2) . .
C10 C14 H14A 119.8 . .
C8 C14 H14A 119.8 . .
C21 C15 C6 120.9(2) . .
C21 C15 H15A 119.6 . .
C6 C15 H15A 119.6 . .
C19 C16 C17 119.6(2) . .
C19 C16 H16A 120.2 . .
C17 C16 H16A 120.2 . .
C16 C17 C12 119.6(2) . .
C16 C17 H17A 120.2 . .
C12 C17 H17A 120.2 . .
C20 C18 C21 119.5(2) . .
C20 C18 H18A 120.2 . .
C21 C18 H18A 120.2 . .
C16 C19 C13 120.7(2) . .
C16 C19 H19A 119.6 . .
C13 C19 H19A 119.6 . .
C18 C20 C9 120.5(2) . .
C18 C20 H20A 119.8 . .
C9 C20 H20A 119.8 . .
C18 C21 C15 120.1(2) . .
C18 C21 H21A 120.0 . .
C15 C21 H21A 120.0 . .

loop_
_geom_bond_atom_site_label_1
_geom_bond_atom_site_label_2
_geom_bond_distance
_geom_bond_site_symmetry_2
C1 C2 1.425(3) .
C1 C4 1.429(3) .
C1 C1 1.470(4) 2_667
C2 C3 1.405(3) .
C2 C6 1.498(3) .
C3 C5 1.434(3) .
C3 C10 1.439(3) .
C4 C5 1.402(3) 2_667
C4 C7 1.500(3) .
C5 C4 1.402(3) 2_667
C5 C11 1.442(3) .
C6 C15 1.393(3) .
C6 C9 1.395(3) .
C7 C12 1.388(3) .
C7 C13 1.394(3) .
C8 C11 1.358(3) .
C8 C14 1.416(3) .
C8 H8A 0.9500 .
C9 C20 1.388(3) .
C9 H9A 0.9500 .
C10 C14 1.361(3) .
C10 H10A 0.9500 .
C11 H11A 0.9500 .
C12 C17 1.388(3) .
C12 H12A 0.9500 .
C13 C19 1.387(3) .
C13 H13A 0.9500 .
C14 H14A 0.9500 .
C15 C21 1.391(3) .
C15 H15A 0.9500 .
C16 C19 1.380(4) .
C16 C17 1.385(4) .
C16 H16A 0.9500 .
C17 H17A 0.9500 .
C18 C20 1.383(4) .
C18 C21 1.385(4) .
C18 H18A 0.9500 .
C19 H19A 0.9500 .
C20 H20A 0.9500 .
C21 H21A 0.9500 .

loop_
_geom_torsion_atom_site_label_1
_geom_torsion_atom_site_label_2
_geom_torsion_atom_site_label_3
_geom_torsion_atom_site_label_4
_geom_torsion
_geom_torsion_site_symmetry_1
_geom_torsion_site_symmetry_4
C4 C1 C2 C3 174.0(2) . .
C1 C1 C2 C3 -6.6(4) 2_667 .
C4 C1 C2 C6 -12.5(3) . .
C1 C1 C2 C6 167.0(2) 2_667 .
C1 C2 C3 C5 6.2(3) . .
C6 C2 C3 C5 -167.86(19) . .
C1 C2 C3 C10 -178.5(2) . .
C6 C2 C3 C10 7.4(3) . .
C2 C1 C4 C5 173.48(19) . 2_667
C1 C1 C4 C5 -5.9(4) 2_667 2_667
C2 C1 C4 C7 -14.4(3) . .
C1 C1 C4 C7 166.2(2) 2_667 .
C2 C3 C5 C4 0.4(3) . 2_667
C10 C3 C5 C4 -175.1(2) . 2_667
C2 C3 C5 C11 177.0(2) . .
C10 C3 C5 C11 1.6(3) . .
C3 C2 C6 C15 88.4(3) . .
C1 C2 C6 C15 -85.4(3) . .
C3 C2 C6 C9 -83.9(3) . .
C1 C2 C6 C9 102.2(3) . .
C5 C4 C7 C12 91.4(3) 2_667 .
C1 C4 C7 C12 -81.1(3) . .
C5 C4 C7 C13 -82.7(3) 2_667 .
C1 C4 C7 C13 104.8(3) . .
C15 C6 C9 C20 1.3(3) . .
C2 C6 C9 C20 173.7(2) . .
C2 C3 C10 C14 -177.5(2) . .
C5 C3 C10 C14 -2.1(3) . .
C14 C8 C11 C5 -1.1(4) . .
C4 C5 C11 C8 176.6(2) 2_667 .
C3 C5 C11 C8 0.0(3) . .
C13 C7 C12 C17 -0.9(3) . .
C4 C7 C12 C17 -175.2(2) . .
C12 C7 C13 C19 1.1(3) . .
C4 C7 C13 C19 175.2(2) . .
C3 C10 C14 C8 1.0(4) . .
C11 C8 C14 C10 0.7(4) . .
C9 C6 C15 C21 -1.1(4) . .
C2 C6 C15 C21 -173.7(2) . .
C19 C16 C17 C12 -0.1(4) . .
C7 C12 C17 C16 0.4(4) . .
C17 C16 C19 C13 0.3(4) . .
C7 C13 C19 C16 -0.8(4) . .
C21 C18 C20 C9 -0.3(4) . .
C6 C9 C20 C18 -0.6(4) . .
C20 C18 C21 C15 0.5(4) . .
C6 C15 C21 C18 0.2(4) . .
